data_4349673
loop_
_publ_author_name
'Gao, Hong-Ling'
'Wang, Ni-Ni'
'Wang, Wen-Min'
'Shen, Hai-Yun'
'Zhou, Xiao-Pu'
'Chang, Yi-Xin'
'Zhang, Ru-Xia'
'Cui, Jian-Zhong'

_publ_section_title
;
 Fine-tuning the magnetocaloric effect and SMMs behaviors of coplanar RE4
 complexes by \b-diketonate coligands
;
_journal_issue 5
_journal_name_full 'Inorganic Chemistry Frontiers'
_journal_page_first 860
_journal_paper_doi 10.1039/C7QI00034K
_journal_volume 4
_journal_year 2017
_chemical_formula_sum 'C114 H102 Gd4 N14 O16 S6'
_chemical_formula_weight 2745.46
_space_group_IT_number 14
_space_group_name_Hall '-P 2ybc'
_space_group_name_H-M_alt 'P 1 21/c 1'
_symmetry_cell_setting monoclinic
_symmetry_space_group_name_H-M 'P 1 21/c 1'
_atom_sites_solution_hydrogens geom
_atom_sites_solution_primary direct
_atom_sites_solution_secondary difmap
_audit_creation_method SHELXL-97
_audit_update_record
;
2016-05-20 deposited with the CCDC.
2017-03-03 downloaded from the CCDC.
;
_cell_angle_alpha 90.00
_cell_angle_beta 98.855(3)
_cell_angle_gamma 90.00
_cell_formula_units_Z 2
_cell_length_a 12.516(2)
_cell_length_b 14.781(3)
_cell_length_c 31.602(5)
_cell_measurement_reflns_used 10967
_cell_measurement_temperature 113(2)
_cell_measurement_theta_max 27.5
_cell_measurement_theta_min 3.0
_cell_volume 5776.7(18)
_computing_cell_refinement 'CrystalClear-SM Expert 2.1 b42'
_computing_data_collection 'CrystalClear-SM Expert 2.1 b42 (Rigaku, 2015)'
_computing_data_reduction 'CrystalClear-SM Expert 2.1 b42'
_computing_molecular_graphics 'CrystalStructure 4.1'
_computing_publication_material 'CrystalStructure 4.1 (Rigaku, 2014)'
_computing_structure_refinement 'SHELXL-97 (Sheldrick, 1997)'
_computing_structure_solution 'SHELXS-97 (Sheldrick, 1990)'
_diffrn_ambient_temperature 113(2)
_diffrn_detector_area_resol_mean 5.814
_diffrn_measured_fraction_theta_full 0.994
_diffrn_measured_fraction_theta_max 0.994
_diffrn_measurement_device_type 'Rigaku XtaLAB P200'
_diffrn_measurement_method '\w and \f scans'
_diffrn_radiation_monochromator multilayer
_diffrn_radiation_source 'rotating anode'
_diffrn_radiation_type MoK\a
_diffrn_radiation_wavelength 0.71073
_diffrn_reflns_av_R_equivalents 0.0556
_diffrn_reflns_av_sigmaI/netI 0.0426
_diffrn_reflns_limit_h_max 13
_diffrn_reflns_limit_h_min -14
_diffrn_reflns_limit_k_max 17
_diffrn_reflns_limit_k_min -17
_diffrn_reflns_limit_l_max 37
_diffrn_reflns_limit_l_min -36
_diffrn_reflns_number 47928
_diffrn_reflns_theta_full 25.02
_diffrn_reflns_theta_max 25.02
_diffrn_reflns_theta_min 3.05
_diffrn_standards_decay_% 0
_diffrn_standards_interval_count 0
_diffrn_standards_interval_time 0
_diffrn_standards_number 0
_exptl_absorpt_coefficient_mu 2.443
_exptl_absorpt_correction_T_max 0.7581
_exptl_absorpt_correction_T_min 0.6408
_exptl_absorpt_correction_type multi-scan
_exptl_absorpt_process_details 'REQAB (Rigaku, 1998)'
_exptl_crystal_colour Colorless
_exptl_crystal_density_diffrn 1.578
_exptl_crystal_density_method 'not measured'
_exptl_crystal_description Prism
_exptl_crystal_F_000 2728
_exptl_crystal_size_max 0.20
_exptl_crystal_size_mid 0.18
_exptl_crystal_size_min 0.12
_refine_diff_density_max 3.230
_refine_diff_density_min -1.447
_refine_diff_density_rms 0.220
_refine_ls_extinction_method none
_refine_ls_goodness_of_fit_ref 1.031
_refine_ls_hydrogen_treatment constr
_refine_ls_matrix_type full
_refine_ls_number_parameters 759
_refine_ls_number_reflns 10122
_refine_ls_number_restraints 200
_refine_ls_restrained_S_all 1.027
_refine_ls_R_factor_all 0.0960
_refine_ls_R_factor_gt 0.0785
_refine_ls_shift/su_max 0.001
_refine_ls_shift/su_mean 0.000
_refine_ls_structure_factor_coef Fsqd
_refine_ls_weighting_details 'calc w=1/[\s^2^(Fo^2^)+(0.0958P)^2^+117.4397P] where P=(Fo^2^+2Fc^2^)/3'
_refine_ls_weighting_scheme calc
_refine_ls_wR_factor_gt 0.1984
_refine_ls_wR_factor_ref 0.2108
_reflns_number_gt 8093
_reflns_number_total 10122
_reflns_threshold_expression >2sigma(I)
_cod_data_source_file c7qi00034k2.cif
_cod_data_source_block shelx
_cod_depositor_comments
;
The following automatic conversions were performed:

data item '_exptl_absorpt_correction_type' value 'MULTI-SCAN' was
changed to 'multi-scan' in accordance with the
/home/saulius/struct/COD-crude-data/automatic-downloads/DataCite-retrospective/RSC/depositions/lib/dictionaries/cif_core.dic
dictionary named 'cif_core.dic' version 2.4.2 last updated on
2011-04-26.

data item '_refine_ls_hydrogen_treatment' value 'CONSTR' was changed
to 'constr' in accordance with the
/home/saulius/struct/COD-crude-data/automatic-downloads/DataCite-retrospective/RSC/depositions/lib/dictionaries/cif_core.dic
dictionary named 'cif_core.dic' version 2.4.2 last updated on
2011-04-26.

data item '_symmetry_cell_setting' value 'Monoclinic' was changed to
'monoclinic' in accordance with the
/home/saulius/struct/COD-crude-data/automatic-downloads/DataCite-retrospective/RSC/depositions/lib/dictionaries/cif_core.dic
dictionary named 'cif_core.dic' version 2.4.2 last updated on
2011-04-26.

Automatic conversion script
Id: cif_fix_values 6909 2019-04-08 15:41:33Z antanas 
;
_cod_original_cell_volume 5776.5(17)
_cod_original_sg_symbol_H-M P2(1)/c
_cod_database_code 4349673

loop_
_symmetry_equiv_pos_as_xyz
'x, y, z'
'-x, y+1/2, -z+1/2'
'-x, -y, -z'
'x, -y-1/2, z-1/2'

loop_
_atom_site_label
_atom_site_type_symbol
_atom_site_fract_x
_atom_site_fract_y
_atom_site_fract_z
_atom_site_U_iso_or_equiv
_atom_site_adp_type
_atom_site_occupancy
_atom_site_symmetry_multiplicity
_atom_site_calc_flag
_atom_site_refinement_flags
_atom_site_disorder_assembly
_atom_site_disorder_group
Gd1 Gd 0.71447(4) 0.52565(4) 0.069068(16) 0.03328(18) Uani 1 1 d . . .
Gd2 Gd 0.52935(4) 0.37165(4) 0.006652(17) 0.03437(18) Uani 1 1 d . . .
S2 S 1.1942(6) 0.0105(5) 0.16738(16) 0.121(3) Uani 1 1 d . . .
S3 S 0.7203(4) 0.2163(4) -0.27859(19) 0.104(2) Uani 1 1 d . . .
O1 O 0.5524(6) 0.4451(6) 0.0769(2) 0.0370(18) Uani 1 1 d . . .
O2 O 0.7190(6) 0.3744(6) 0.0426(2) 0.0398(19) Uani 1 1 d . . .
O3 O 0.4155(6) 0.3522(6) -0.0614(2) 0.0380(18) Uani 1 1 d . . .
O4 O 0.8324(6) 0.6371(6) 0.1005(3) 0.041(2) Uani 1 1 d . . .
O5 O 0.8316(6) 0.5566(6) 0.0192(2) 0.0399(19) Uani 1 1 d . . .
O6 O 0.3842(8) 0.3014(7) 0.0330(3) 0.053(2) Uani 1 1 d . . .
O7 O 0.5562(8) 0.2178(7) 0.0109(5) 0.091(4) Uani 1 1 d . . .
O8 O 0.6086(6) 0.5180(5) 0.0016(2) 0.0335(17) Uani 1 1 d . . .
H8 H 0.6534 0.5209 -0.0220 0.040 Uiso 1 1 calc R . .
N1 N 0.6783(8) 0.5149(8) 0.1461(3) 0.042(2) Uani 1 1 d . . .
N2 N 0.3914(10) 0.4761(9) 0.2322(3) 0.059(3) Uani 1 1 d . . .
N3 N 0.8787(8) 0.4326(8) 0.1034(3) 0.041(2) Uani 1 1 d . . .
N4 N 1.0373(9) 0.1319(8) 0.1149(3) 0.050(3) Uani 1 1 d . . .
N5 N 0.6322(7) 0.3621(7) -0.0579(3) 0.041(2) Uani 1 1 d . . .
N6 N 0.6005(9) 0.2644(9) -0.2053(4) 0.055(3) Uani 1 1 d . . .
C1 C 0.5757(9) 0.4862(8) 0.1502(4) 0.038(3) Uani 1 1 d . A .
C2 C 0.5087(9) 0.4526(9) 0.1131(4) 0.038(3) Uani 1 1 d . . .
C3 C 0.4036(10) 0.4269(10) 0.1156(4) 0.047(3) Uani 1 1 d . A .
H3A H 0.3583 0.4034 0.0912 0.057 Uiso 1 1 calc R . .
C4 C 0.3643(11) 0.4364(10) 0.1553(4) 0.052(3) Uani 1 1 d . . .
H4A H 0.2910 0.4211 0.1564 0.062 Uiso 1 1 calc R A .
C5 C 0.4260(11) 0.4660(10) 0.1913(4) 0.051(3) Uani 1 1 d . A .
C6 C 0.5372(10) 0.4910(9) 0.1904(4) 0.045(3) Uani 1 1 d . . .
C7 C 0.6062(12) 0.5248(10) 0.2256(4) 0.053(3) Uani 1 1 d . A .
H7A H 0.5827 0.5296 0.2527 0.064 Uiso 1 1 calc R . .
C8 C 0.7087(11) 0.5508(10) 0.2206(4) 0.051(3) Uani 1 1 d . . .
H8A H 0.7579 0.5718 0.2444 0.061 Uiso 1 1 calc R A .
C9 C 0.7405(10) 0.5462(10) 0.1797(4) 0.047(3) Uani 1 1 d . A .
H9A H 0.8106 0.5670 0.1766 0.057 Uiso 1 1 calc R . .
S1 S 0.3302(9) 0.5268(8) 0.3168(3) 0.080(3) Uani 0.583(10) 1 d PDU A 1
C10 C 0.3102(19) 0.4320(17) 0.2405(6) 0.050(4) Uani 0.583(10) 1 d PDU A 1
H10A H 0.2752 0.3895 0.2204 0.060 Uiso 0.583(10) 1 calc PR A 1
C11 C 0.2698(15) 0.4476(13) 0.2821(5) 0.052(4) Uani 0.583(10) 1 d PDU A 1
C12 C 0.1794(16) 0.4107(15) 0.2943(7) 0.060(4) Uani 0.583(10) 1 d PDU A 1
C13 C 0.164(2) 0.4526(18) 0.3345(7) 0.071(4) Uani 0.583(10) 1 d PDU A 1
C14 C 0.241(2) 0.512(2) 0.3522(8) 0.079(5) Uani 0.583(10) 1 d PDU A 1
C15 C 0.112(2) 0.3317(17) 0.2725(9) 0.073(7) Uani 0.583(10) 1 d PDU A 1
H15A H 0.1383 0.3152 0.2459 0.109 Uiso 0.583(10) 1 calc PR A 1
H15B H 0.0356 0.3502 0.2658 0.109 Uiso 0.583(10) 1 calc PR A 1
H15C H 0.1176 0.2794 0.2918 0.109 Uiso 0.583(10) 1 calc PR A 1
S1' S 0.3253(15) 0.4766(13) 0.3201(5) 0.099(4) Uani 0.417(10) 1 d PDU A 2
C10' C 0.298(3) 0.516(2) 0.2342(9) 0.058(5) Uani 0.417(10) 1 d PDU A 2
H10B H 0.2602 0.5436 0.2092 0.069 Uiso 0.417(10) 1 calc PR A 2
C11' C 0.2495(19) 0.519(2) 0.2749(7) 0.061(4) Uani 0.417(10) 1 d PDU A 2
C12' C 0.148(2) 0.554(2) 0.2744(8) 0.064(5) Uani 0.417(10) 1 d PDU A 2
C13' C 0.134(3) 0.560(3) 0.3190(8) 0.073(4) Uani 0.417(10) 1 d PDU A 2
C14' C 0.218(3) 0.515(3) 0.3422(12) 0.077(5) Uani 0.417(10) 1 d PDU A 2
C15' C 0.0681(18) 0.6059(15) 0.2408(7) 0.027(5) Uani 0.417(10) 1 d PDU A 2
H15D H 0.0885 0.5973 0.2123 0.041 Uiso 0.417(10) 1 calc PR A 2
H15E H 0.0704 0.6705 0.2479 0.041 Uiso 0.417(10) 1 calc PR A 2
H15F H -0.0053 0.5829 0.2409 0.041 Uiso 0.417(10) 1 calc PR A 2
C16 C 0.8789(9) 0.3432(8) 0.0914(3) 0.032(2) Uani 1 1 d U . .
C17 C 0.7936(9) 0.3152(9) 0.0585(3) 0.039(3) Uani 1 1 d . . .
C18 C 0.7947(10) 0.2265(9) 0.0442(4) 0.046(3) Uani 1 1 d . . .
H18A H 0.7411 0.2066 0.0215 0.055 Uiso 1 1 calc R . .
C19 C 0.8740(11) 0.1667(10) 0.0629(4) 0.052(3) Uani 1 1 d . . .
H19A H 0.8715 0.1059 0.0532 0.062 Uiso 1 1 calc R . .
C20 C 0.9555(10) 0.1920(9) 0.0948(3) 0.041(3) Uani 1 1 d . . .
C21 C 0.9581(9) 0.2803(9) 0.1094(3) 0.038(3) Uani 1 1 d . . .
C22 C 1.0409(10) 0.3140(10) 0.1415(4) 0.048(3) Uani 1 1 d . . .
H22A H 1.0964 0.2749 0.1549 0.058 Uiso 1 1 calc R . .
C23 C 1.0398(10) 0.4024(10) 0.1529(4) 0.048(3) Uani 1 1 d . . .
H23A H 1.0940 0.4251 0.1747 0.057 Uiso 1 1 calc R . .
C24 C 0.9601(10) 0.4600(11) 0.1328(4) 0.051(3) Uani 1 1 d . . .
H24A H 0.9637 0.5222 0.1405 0.061 Uiso 1 1 calc R . .
C25 C 1.0691(10) 0.0670(9) 0.0941(4) 0.044(3) Uani 1 1 d . . .
H25A H 1.0387 0.0588 0.0650 0.053 Uiso 1 1 calc R . .
C26 C 1.1505(13) 0.0055(10) 0.1139(4) 0.056(4) Uani 1 1 d . . .
C27 C 1.2050(14) -0.0604(11) 0.0938(5) 0.066(4) Uani 1 1 d . . .
C28 C 1.286(2) -0.1006(15) 0.1257(8) 0.119(9) Uani 1 1 d . . .
H28A H 1.3319 -0.1483 0.1194 0.143 Uiso 1 1 calc R . .
C29 C 1.291(3) -0.067(2) 0.1634(9) 0.20(2) Uani 1 1 d . . .
H29 H 1.3445 -0.0836 0.1868 0.239 Uiso 1 1 calc R . .
C30 C 1.1816(16) -0.0878(13) 0.0481(5) 0.081(5) Uani 1 1 d . . .
H30A H 1.1229 -0.0504 0.0332 0.121 Uiso 1 1 calc R . .
H30B H 1.1599 -0.1516 0.0462 0.121 Uiso 1 1 calc R . .
H30C H 1.2465 -0.0795 0.0347 0.121 Uiso 1 1 calc R . .
C31 C 0.5715(9) 0.3347(8) -0.0948(4) 0.037(3) Uani 1 1 d . . .
C32 C 0.4577(9) 0.3222(8) -0.0947(4) 0.037(3) Uani 1 1 d . . .
C33 C 0.3973(9) 0.2830(9) -0.1305(4) 0.041(3) Uani 1 1 d . . .
H33A H 0.3227 0.2710 -0.1307 0.049 Uiso 1 1 calc R . .
C34 C 0.4455(10) 0.2608(9) -0.1668(4) 0.043(3) Uani 1 1 d . . .
H34A H 0.4032 0.2307 -0.1902 0.051 Uiso 1 1 calc R . .
C35 C 0.5519(10) 0.2814(9) -0.1694(4) 0.048(3) Uani 1 1 d . . .
C36 C 0.6178(9) 0.3175(9) -0.1327(4) 0.042(3) Uani 1 1 d . . .
C37 C 0.7295(10) 0.3380(10) -0.1320(4) 0.052(4) Uani 1 1 d . . .
H37A H 0.7636 0.3313 -0.1567 0.062 Uiso 1 1 calc R . .
C38 C 0.7854(11) 0.3683(10) -0.0932(4) 0.055(4) Uani 1 1 d . . .
H38A H 0.8606 0.3805 -0.0911 0.066 Uiso 1 1 calc R . .
C39 C 0.7373(10) 0.3810(10) -0.0583(4) 0.049(3) Uani 1 1 d . . .
H39A H 0.7791 0.4041 -0.0330 0.058 Uiso 1 1 calc R . .
C40 C 0.5469(13) 0.2729(10) -0.2416(5) 0.059(4) Uani 1 1 d . . .
H40A H 0.4739 0.2925 -0.2442 0.071 Uiso 1 1 calc R . .
C41 C 0.5942(15) 0.2529(13) -0.2810(5) 0.079(6) Uani 1 1 d . . .
C42 C 0.5408(19) 0.2682(13) -0.3249(5) 0.084(6) Uani 1 1 d . . .
C43 C 0.609(3) 0.245(2) -0.3525(7) 0.136(13) Uani 1 1 d . . .
H43A H 0.5893 0.2468 -0.3828 0.164 Uiso 1 1 calc R . .
C44 C 0.705(3) 0.2218(19) -0.3341(9) 0.134(13) Uani 1 1 d . . .
H44 H 0.7617 0.2084 -0.3497 0.160 Uiso 1 1 calc R . .
C45 C 0.427(3) 0.311(2) -0.3378(7) 0.137(11) Uani 1 1 d . . .
H45A H 0.4102 0.3150 -0.3691 0.206 Uiso 1 1 calc R . .
H45B H 0.4252 0.3710 -0.3252 0.206 Uiso 1 1 calc R . .
H45C H 0.3725 0.2722 -0.3273 0.206 Uiso 1 1 calc R . .
C46 C 0.9607(12) 0.7519(10) 0.1206(5) 0.060(4) Uani 1 1 d . . .
H46A H 0.9285 0.7472 0.1468 0.089 Uiso 1 1 calc R . .
H46B H 0.9509 0.8135 0.1091 0.089 Uiso 1 1 calc R . .
H46C H 1.0381 0.7380 0.1269 0.089 Uiso 1 1 calc R . .
C47 C 0.9066(10) 0.6860(9) 0.0881(4) 0.047(3) Uani 1 1 d . . .
C48 C 0.9394(10) 0.6797(10) 0.0474(4) 0.048(3) Uani 1 1 d . . .
H48A H 0.9910 0.7223 0.0407 0.058 Uiso 1 1 calc R . .
C49 C 0.9019(10) 0.6159(9) 0.0164(4) 0.043(3) Uani 1 1 d . . .
C50 C 0.9523(12) 0.6137(10) -0.0241(4) 0.055(4) Uani 1 1 d . . .
H50A H 0.9175 0.5664 -0.0432 0.082 Uiso 1 1 calc R . .
H50B H 1.0297 0.6007 -0.0169 0.082 Uiso 1 1 calc R . .
H50C H 0.9423 0.6725 -0.0385 0.082 Uiso 1 1 calc R . .
C51 C 0.2479(13) 0.2196(14) 0.0604(7) 0.094(7) Uani 1 1 d . . .
H51A H 0.2093 0.2775 0.0571 0.140 Uiso 1 1 calc R . .
H51B H 0.2591 0.2017 0.0906 0.140 Uiso 1 1 calc R . .
H51C H 0.2052 0.1732 0.0432 0.140 Uiso 1 1 calc R . .
C52 C 0.3578(14) 0.2297(13) 0.0451(7) 0.079(5) Uani 1 1 d . . .
C53 C 0.4222(14) 0.1556(13) 0.0485(5) 0.073(5) Uani 1 1 d . . .
H53A H 0.3995 0.1033 0.0621 0.087 Uiso 1 1 calc R . .
C54 C 0.5203(15) 0.1528(13) 0.0328(8) 0.088(6) Uani 1 1 d . . .
C55 C 0.5873(16) 0.0661(14) 0.0402(8) 0.107(8) Uani 1 1 d . . .
H55A H 0.6541 0.0730 0.0279 0.161 Uiso 1 1 calc R . .
H55B H 0.5455 0.0151 0.0263 0.161 Uiso 1 1 calc R . .
H55C H 0.6052 0.0545 0.0710 0.161 Uiso 1 1 calc R . .
N7 N 0.1250(17) 0.0677(12) 0.9656(7) 0.111(6) Uani 1 1 d . . .
C56 C 0.2000(18) 0.1057(13) 0.9549(8) 0.092(6) Uani 1 1 d . . .
C57 C 0.2865(16) 0.1513(13) 0.9442(7) 0.086(6) Uani 1 1 d . . .
H57A H 0.3505 0.1384 0.9654 0.128 Uiso 1 1 calc R . .
H57B H 0.2717 0.2164 0.9438 0.128 Uiso 1 1 calc R . .
H57C H 0.2997 0.1318 0.9158 0.128 Uiso 1 1 calc R . .

loop_
_atom_site_aniso_label
_atom_site_aniso_U_11
_atom_site_aniso_U_22
_atom_site_aniso_U_33
_atom_site_aniso_U_23
_atom_site_aniso_U_13
_atom_site_aniso_U_12
Gd1 0.0278(3) 0.0516(4) 0.0229(3) 0.0000(2) 0.0115(2) -0.0007(3)
Gd2 0.0300(3) 0.0481(4) 0.0264(3) 0.0008(2) 0.0090(2) -0.0007(3)
S2 0.166(6) 0.133(5) 0.050(3) -0.006(3) -0.025(3) 0.073(5)
S3 0.094(3) 0.127(4) 0.111(4) -0.072(4) 0.075(3) -0.042(3)
O1 0.035(4) 0.058(5) 0.021(4) 0.001(3) 0.015(3) 0.000(4)
O2 0.034(4) 0.054(5) 0.034(4) 0.002(4) 0.014(3) 0.008(4)
O3 0.031(4) 0.055(5) 0.031(4) -0.008(4) 0.015(3) -0.001(4)
O4 0.028(4) 0.063(5) 0.037(4) -0.008(4) 0.018(3) -0.001(4)
O5 0.030(4) 0.060(5) 0.033(4) 0.001(4) 0.016(3) -0.001(4)
O6 0.058(6) 0.062(6) 0.041(5) 0.010(4) 0.014(4) -0.020(5)
O7 0.043(6) 0.048(6) 0.182(14) 0.021(7) 0.019(7) -0.002(5)
O8 0.029(4) 0.052(5) 0.022(4) 0.004(3) 0.012(3) 0.003(4)
N1 0.033(5) 0.071(7) 0.024(5) 0.005(5) 0.011(4) -0.002(5)
N2 0.058(7) 0.093(9) 0.030(6) 0.001(6) 0.021(5) -0.013(7)
N3 0.032(5) 0.063(7) 0.030(5) 0.007(5) 0.013(4) -0.002(5)
N4 0.055(7) 0.057(7) 0.041(6) 0.005(5) 0.016(5) 0.010(6)
N5 0.028(5) 0.065(7) 0.029(5) -0.011(5) 0.007(4) 0.008(5)
N6 0.051(7) 0.073(8) 0.045(7) -0.026(6) 0.022(5) -0.007(6)
C1 0.036(6) 0.055(7) 0.027(6) 0.001(5) 0.019(5) -0.001(6)
C2 0.030(6) 0.055(7) 0.030(6) 0.010(5) 0.009(5) 0.004(5)
C3 0.039(7) 0.067(9) 0.038(7) 0.007(6) 0.015(5) -0.012(6)
C4 0.047(7) 0.074(9) 0.038(7) -0.002(6) 0.019(6) -0.010(7)
C5 0.053(8) 0.071(9) 0.036(7) 0.005(6) 0.025(6) -0.005(7)
C6 0.040(7) 0.065(8) 0.033(6) 0.005(6) 0.016(5) 0.000(6)
C7 0.061(9) 0.078(10) 0.024(6) 0.007(6) 0.014(6) 0.009(8)
C8 0.042(7) 0.086(10) 0.024(6) -0.011(6) 0.005(5) -0.007(7)
C9 0.039(7) 0.072(9) 0.031(6) 0.005(6) 0.008(5) 0.000(6)
S1 0.104(5) 0.089(6) 0.057(4) -0.021(4) 0.043(3) -0.031(5)
C10 0.051(6) 0.056(6) 0.046(6) 0.000(6) 0.019(6) 0.000(6)
C11 0.053(6) 0.057(6) 0.049(6) 0.004(5) 0.021(5) -0.002(5)
C12 0.062(6) 0.066(6) 0.055(6) 0.007(6) 0.023(5) -0.004(6)
C13 0.073(6) 0.077(6) 0.067(6) 0.004(5) 0.021(5) -0.006(5)
C14 0.082(7) 0.085(7) 0.074(7) 0.000(6) 0.020(6) -0.008(6)
C15 0.075(10) 0.081(10) 0.065(9) 0.006(8) 0.024(8) -0.012(8)
S1' 0.120(6) 0.111(8) 0.075(6) -0.011(6) 0.037(5) -0.019(7)
C10' 0.058(7) 0.063(7) 0.055(7) 0.001(6) 0.017(6) -0.004(6)
C11' 0.060(6) 0.065(6) 0.060(6) -0.002(6) 0.017(6) -0.004(6)
C12' 0.065(7) 0.067(7) 0.063(7) -0.004(6) 0.019(6) -0.005(6)
C13' 0.074(7) 0.077(7) 0.071(7) -0.001(6) 0.018(6) -0.006(6)
C14' 0.079(7) 0.082(7) 0.073(7) 0.000(6) 0.019(6) -0.006(6)
C15' 0.029(8) 0.024(8) 0.030(8) -0.004(7) 0.010(7) -0.012(7)
C16 0.033(5) 0.052(6) 0.017(4) 0.003(4) 0.021(4) -0.004(5)
C17 0.030(6) 0.067(8) 0.026(5) 0.011(5) 0.022(5) 0.004(6)
C18 0.046(7) 0.061(8) 0.028(6) -0.011(6) -0.002(5) 0.007(6)
C19 0.054(8) 0.058(8) 0.043(7) -0.007(6) 0.008(6) 0.006(7)
C20 0.047(7) 0.058(8) 0.024(5) 0.010(5) 0.019(5) 0.004(6)
C21 0.033(6) 0.060(8) 0.027(5) 0.003(5) 0.022(5) 0.000(6)
C22 0.042(7) 0.072(9) 0.031(6) 0.008(6) 0.011(5) 0.006(7)
C23 0.037(7) 0.067(9) 0.037(7) -0.012(6) 0.000(5) -0.001(6)
C24 0.037(7) 0.081(10) 0.034(7) 0.000(6) 0.005(5) -0.009(7)
C25 0.042(7) 0.051(7) 0.040(7) 0.006(6) 0.010(5) -0.004(6)
C26 0.075(10) 0.050(8) 0.042(8) -0.002(6) 0.002(7) 0.007(7)
C27 0.082(11) 0.053(9) 0.064(10) 0.007(7) 0.010(8) 0.007(8)
C28 0.14(2) 0.087(15) 0.118(19) -0.016(13) -0.018(16) 0.072(15)
C29 0.30(5) 0.17(3) 0.093(18) -0.041(19) -0.09(2) 0.15(3)
C30 0.104(14) 0.082(12) 0.058(10) -0.010(9) 0.020(9) 0.031(11)
C31 0.034(6) 0.049(7) 0.034(6) -0.006(5) 0.022(5) 0.002(5)
C32 0.033(6) 0.047(7) 0.037(6) 0.003(5) 0.019(5) 0.008(5)
C33 0.032(6) 0.060(8) 0.031(6) -0.002(5) 0.004(5) 0.003(6)
C34 0.041(7) 0.050(7) 0.038(6) -0.012(5) 0.008(5) -0.008(6)
C35 0.043(7) 0.058(8) 0.045(7) -0.015(6) 0.015(6) 0.004(6)
C36 0.032(6) 0.056(8) 0.040(6) -0.008(6) 0.016(5) 0.006(6)
C37 0.033(6) 0.074(9) 0.054(8) -0.028(7) 0.022(6) -0.002(6)
C38 0.036(7) 0.078(10) 0.052(8) -0.019(7) 0.012(6) 0.011(7)
C39 0.032(6) 0.070(9) 0.044(7) -0.015(6) 0.008(5) 0.004(6)
C40 0.065(9) 0.066(9) 0.053(9) -0.019(7) 0.028(8) -0.012(8)
C41 0.099(13) 0.101(13) 0.048(9) -0.030(9) 0.046(9) -0.044(11)
C42 0.129(17) 0.086(12) 0.045(9) -0.031(8) 0.042(10) -0.040(12)
C43 0.17(3) 0.19(3) 0.066(14) -0.076(16) 0.054(17) -0.09(3)
C44 0.17(2) 0.14(2) 0.12(2) -0.083(18) 0.13(2) -0.10(2)
C45 0.18(3) 0.17(3) 0.056(12) -0.023(15) 0.007(15) -0.02(2)
C46 0.058(9) 0.063(9) 0.057(9) 0.003(7) 0.006(7) -0.017(7)
C47 0.041(7) 0.047(7) 0.050(7) 0.006(6) -0.001(6) -0.001(6)
C48 0.030(6) 0.065(9) 0.052(8) 0.013(7) 0.014(6) -0.011(6)
C49 0.033(6) 0.064(8) 0.037(6) 0.015(6) 0.016(5) 0.008(6)
C50 0.052(8) 0.073(10) 0.046(7) 0.015(7) 0.028(6) 0.002(7)
C51 0.045(9) 0.108(15) 0.132(17) 0.058(13) 0.025(10) -0.013(9)
C52 0.052(9) 0.077(12) 0.106(15) 0.019(11) 0.006(9) 0.003(9)
C53 0.068(10) 0.085(12) 0.069(10) 0.022(9) 0.023(9) -0.001(9)
C54 0.057(10) 0.074(12) 0.129(18) -0.003(12) 0.004(11) -0.010(9)
C55 0.081(13) 0.083(14) 0.17(2) 0.027(14) 0.047(14) 0.036(12)
N7 0.113(15) 0.077(11) 0.142(17) 0.018(11) 0.017(13) -0.020(11)
C56 0.080(13) 0.064(12) 0.121(18) 0.014(11) -0.020(12) -0.005(10)
C57 0.085(13) 0.069(11) 0.109(15) 0.022(10) 0.034(11) -0.017(10)

loop_
_atom_type_symbol
_atom_type_description
_atom_type_scat_dispersion_real
_atom_type_scat_dispersion_imag
_atom_type_scat_source
C C 0.0033 0.0016 'International Tables Vol C Tables 4.2.6.8 and 6.1.1.4'
H H 0.0000 0.0000 'International Tables Vol C Tables 4.2.6.8 and 6.1.1.4'
N N 0.0061 0.0033 'International Tables Vol C Tables 4.2.6.8 and 6.1.1.4'
O O 0.0106 0.0060 'International Tables Vol C Tables 4.2.6.8 and 6.1.1.4'
S S 0.1246 0.1234 'International Tables Vol C Tables 4.2.6.8 and 6.1.1.4'
Gd Gd -0.1653 3.9035 'International Tables Vol C Tables 4.2.6.8 and 6.1.1.4'

loop_
_geom_angle_atom_site_label_1
_geom_angle_atom_site_label_2
_geom_angle_atom_site_label_3
_geom_angle
_geom_angle_site_symmetry_1
_geom_angle_site_symmetry_3
O4 Gd1 O8 131.1(3) . .
O4 Gd1 O5 74.3(3) . .
O8 Gd1 O5 73.9(3) . .
O4 Gd1 O2 139.7(3) . .
O8 Gd1 O2 71.1(3) . .
O5 Gd1 O2 84.1(3) . .
O4 Gd1 O1 142.9(2) . .
O8 Gd1 O1 72.6(2) . .
O5 Gd1 O1 142.1(3) . .
O2 Gd1 O1 68.8(3) . .
O4 Gd1 O3 83.5(3) . 3_665
O8 Gd1 O3 70.5(3) . 3_665
O5 Gd1 O3 105.4(3) . 3_665
O2 Gd1 O3 135.7(3) . 3_665
O1 Gd1 O3 79.3(3) . 3_665
O4 Gd1 N1 80.3(3) . .
O8 Gd1 N1 135.3(3) . .
O5 Gd1 N1 150.6(3) . .
O2 Gd1 N1 107.0(3) . .
O1 Gd1 N1 66.0(3) . .
O3 Gd1 N1 85.8(3) 3_665 .
O4 Gd1 N3 77.6(3) . .
O8 Gd1 N3 131.6(3) . .
O5 Gd1 N3 81.2(3) . .
O2 Gd1 N3 65.6(3) . .
O1 Gd1 N3 109.0(3) . .
O3 Gd1 N3 157.5(3) 3_665 .
N1 Gd1 N3 79.1(3) . .
O4 Gd1 Gd2 171.9(2) . .
O8 Gd1 Gd2 40.87(19) . .
O5 Gd1 Gd2 99.8(2) . .
O2 Gd1 Gd2 42.86(19) . .
O1 Gd1 Gd2 42.40(17) . .
O3 Gd1 Gd2 92.93(19) 3_665 .
N1 Gd1 Gd2 106.8(2) . .
N3 Gd1 Gd2 107.3(2) . .
O4 Gd1 Gd2 111.9(2) . 3_665
O8 Gd1 Gd2 34.36(18) . 3_665
O5 Gd1 Gd2 91.3(2) . 3_665
O2 Gd1 Gd2 102.05(19) . 3_665
O1 Gd1 Gd2 70.18(19) . 3_665
O3 Gd1 Gd2 36.30(18) 3_665 3_665
N1 Gd1 Gd2 112.0(2) . 3_665
N3 Gd1 Gd2 166.0(2) . 3_665
Gd2 Gd1 Gd2 62.14(2) . 3_665
O7 Gd2 O6 69.9(4) . .
O7 Gd2 O8 142.0(3) . 3_665
O6 Gd2 O8 75.7(3) . 3_665
O7 Gd2 O8 147.0(3) . .
O6 Gd2 O8 140.6(3) . .
O8 Gd2 O8 70.8(3) 3_665 .
O7 Gd2 O3 89.7(4) . .
O6 Gd2 O3 83.1(3) . .
O8 Gd2 O3 70.3(3) 3_665 .
O8 Gd2 O3 104.0(3) . .
O7 Gd2 O1 112.9(5) . .
O6 Gd2 O1 82.2(3) . .
O8 Gd2 O1 77.0(3) 3_665 .
O8 Gd2 O1 70.6(2) . .
O3 Gd2 O1 146.5(3) . .
O7 Gd2 O2 82.4(3) . .
O6 Gd2 O2 125.7(3) . .
O8 Gd2 O2 132.4(3) 3_665 .
O8 Gd2 O2 68.7(3) . .
O3 Gd2 O2 143.9(2) . .
O1 Gd2 O2 66.7(3) . .
O7 Gd2 N5 84.6(4) . .
O6 Gd2 N5 139.7(3) . .
O8 Gd2 N5 113.4(3) 3_665 .
O8 Gd2 N5 74.6(3) . .
O3 Gd2 N5 65.5(3) . .
O1 Gd2 N5 137.6(3) . .
O2 Gd2 N5 78.7(3) . .
O7 Gd2 Gd1 121.0(3) . .
O6 Gd2 Gd1 123.4(2) . .
O8 Gd2 Gd1 91.22(19) 3_665 .
O8 Gd2 Gd1 39.63(17) . .
O3 Gd2 Gd1 143.6(2) . .
O1 Gd2 Gd1 41.32(18) . .
O2 Gd2 Gd1 41.18(19) . .
N5 Gd2 Gd1 96.3(2) . .
O7 Gd2 Gd2 176.5(4) . 3_665
O6 Gd2 Gd2 109.1(3) . 3_665
O8 Gd2 Gd2 35.72(18) 3_665 3_665
O8 Gd2 Gd2 35.12(17) . 3_665
O3 Gd2 Gd2 86.8(2) . 3_665
O1 Gd2 Gd2 70.01(19) . 3_665
O2 Gd2 Gd2 100.7(2) . 3_665
N5 Gd2 Gd2 94.4(2) . 3_665
Gd1 Gd2 Gd2 62.416(19) . 3_665
O7 Gd2 Gd1 121.1(3) . 3_665
O6 Gd2 Gd1 79.3(2) . 3_665
O8 Gd2 Gd1 33.94(17) 3_665 3_665
O8 Gd2 Gd1 84.25(17) . 3_665
O3 Gd2 Gd1 36.46(19) . 3_665
O1 Gd2 Gd1 110.91(19) . 3_665
O2 Gd2 Gd1 152.30(19) . 3_665
N5 Gd2 Gd1 88.5(2) . 3_665
Gd1 Gd2 Gd1 117.86(2) . 3_665
Gd2 Gd2 Gd1 55.446(16) 3_665 3_665
C29 S2 C26 91.3(10) . .
C41 S3 C44 88.8(13) . .
C2 O1 Gd1 120.5(7) . .
C2 O1 Gd2 143.2(7) . .
Gd1 O1 Gd2 96.3(2) . .
C17 O2 Gd1 122.8(8) . .
C17 O2 Gd2 137.4(8) . .
Gd1 O2 Gd2 96.0(3) . .
C32 O3 Gd2 119.7(7) . .
C32 O3 Gd1 121.1(7) . 3_665
Gd2 O3 Gd1 107.2(3) . 3_665
C47 O4 Gd1 135.0(8) . .
C49 O5 Gd1 134.3(8) . .
C52 O6 Gd2 140.7(11) . .
C54 O7 Gd2 134.5(13) . .
Gd1 O8 Gd2 111.7(3) . 3_665
Gd1 O8 Gd2 99.5(3) . .
Gd2 O8 Gd2 109.2(3) 3_665 .
Gd1 O8 H8 111.9 . .
Gd2 O8 H8 111.9 3_665 .
Gd2 O8 H8 111.9 . .
C9 N1 C1 118.8(10) . .
C9 N1 Gd1 125.9(8) . .
C1 N1 Gd1 114.5(7) . .
C10 N2 C10' 58.4(18) . .
C10 N2 C5 119.8(14) . .
C10' N2 C5 118.9(16) . .
C24 N3 C16 116.7(11) . .
C24 N3 Gd1 127.5(10) . .
C16 N3 Gd1 115.7(7) . .
C25 N4 C20 120.3(11) . .
C39 N5 C31 118.4(10) . .
C39 N5 Gd2 127.0(8) . .
C31 N5 Gd2 114.6(7) . .
C40 N6 C35 119.5(12) . .
N1 C1 C2 118.0(9) . .
N1 C1 C6 121.1(11) . .
C2 C1 C6 121.0(10) . .
O1 C2 C3 122.8(11) . .
O1 C2 C1 117.7(10) . .
C3 C2 C1 119.5(10) . .
C2 C3 C4 119.1(12) . .
C2 C3 H3A 120.4 . .
C4 C3 H3A 120.4 . .
C5 C4 C3 123.1(12) . .
C5 C4 H4A 118.5 . .
C3 C4 H4A 118.5 . .
C4 C5 N2 125.6(12) . .
C4 C5 C6 119.6(11) . .
N2 C5 C6 114.8(12) . .
C7 C6 C1 118.5(11) . .
C7 C6 C5 123.7(11) . .
C1 C6 C5 117.7(11) . .
C8 C7 C6 118.9(11) . .
C8 C7 H7A 120.6 . .
C6 C7 H7A 120.6 . .
C7 C8 C9 119.6(12) . .
C7 C8 H8A 120.2 . .
C9 C8 H8A 120.2 . .
N1 C9 C8 123.2(12) . .
N1 C9 H9A 118.4 . .
C8 C9 H9A 118.4 . .
C11 S1 C14 93.9(11) . .
N2 C10 C11 119.5(18) . .
N2 C10 H10A 120.3 . .
C11 C10 H10A 120.3 . .
C12 C11 C10 126.4(15) . .
C12 C11 S1 113.5(12) . .
C10 C11 S1 119.7(13) . .
C11 C12 C13 107.6(17) . .
C11 C12 C15 126.8(17) . .
C13 C12 C15 125.3(18) . .
C14 C13 C12 117(2) . .
C13 C14 S1 107.6(18) . .
C12 C15 H15A 109.5 . .
C12 C15 H15B 109.5 . .
H15A C15 H15B 109.5 . .
C12 C15 H15C 109.5 . .
H15A C15 H15C 109.5 . .
H15B C15 H15C 109.5 . .
C14' S1' C11' 81.2(18) . .
N2 C10' C11' 122(3) . .
N2 C10' H10B 118.9 . .
C11' C10' H10B 118.9 . .
C12' C11' C10' 120(2) . .
C12' C11' S1' 122.9(18) . .
C10' C11' S1' 117(2) . .
C11' C12' C13' 105(2) . .
C11' C12' C15' 134(2) . .
C13' C12' C15' 118(2) . .
C14' C13' C12' 107(3) . .
C13' C14' S1' 122(3) . .
C12' C15' H15D 109.5 . .
C12' C15' H15E 109.5 . .
H15D C15' H15E 109.5 . .
C12' C15' H15F 109.5 . .
H15D C15' H15F 109.5 . .
H15E C15' H15F 109.5 . .
N3 C16 C21 123.6(10) . .
N3 C16 C17 116.4(11) . .
C21 C16 C17 120.0(11) . .
O2 C17 C18 123.0(11) . .
O2 C17 C16 119.2(11) . .
C18 C17 C16 117.8(11) . .
C17 C18 C19 120.3(12) . .
C17 C18 H18A 119.9 . .
C19 C18 H18A 119.9 . .
C20 C19 C18 122.8(13) . .
C20 C19 H19A 118.6 . .
C18 C19 H19A 118.6 . .
C19 C20 C21 118.6(12) . .
C19 C20 N4 124.0(12) . .
C21 C20 N4 117.4(11) . .
C20 C21 C16 120.5(11) . .
C20 C21 C22 123.0(12) . .
C16 C21 C22 116.4(12) . .
C23 C22 C21 119.3(12) . .
C23 C22 H22A 120.3 . .
C21 C22 H22A 120.3 . .
C22 C23 C24 120.4(12) . .
C22 C23 H23A 119.8 . .
C24 C23 H23A 119.8 . .
N3 C24 C23 123.5(14) . .
N3 C24 H24A 118.3 . .
C23 C24 H24A 118.3 . .
N4 C25 C26 121.1(12) . .
N4 C25 H25A 119.5 . .
C26 C25 H25A 119.5 . .
C27 C26 C25 127.5(13) . .
C27 C26 S2 112.2(11) . .
C25 C26 S2 120.2(11) . .
C26 C27 C28 108.1(15) . .
C26 C27 C30 126.5(15) . .
C28 C27 C30 125.4(16) . .
C29 C28 C27 114.6(19) . .
C29 C28 H28A 122.7 . .
C27 C28 H28A 122.7 . .
C28 C29 S2 113.5(18) . .
C28 C29 H29 123.3 . .
S2 C29 H29 123.3 . .
C27 C30 H30A 109.5 . .
C27 C30 H30B 109.5 . .
H30A C30 H30B 109.5 . .
C27 C30 H30C 109.5 . .
H30A C30 H30C 109.5 . .
H30B C30 H30C 109.5 . .
N5 C31 C36 121.9(10) . .
N5 C31 C32 117.5(9) . .
C36 C31 C32 120.6(11) . .
O3 C32 C33 123.7(10) . .
O3 C32 C31 118.4(10) . .
C33 C32 C31 117.8(10) . .
C32 C33 C34 120.9(11) . .
C32 C33 H33A 119.6 . .
C34 C33 H33A 119.6 . .
C35 C34 C33 122.1(11) . .
C35 C34 H34A 118.9 . .
C33 C34 H34A 118.9 . .
C34 C35 N6 123.8(12) . .
C34 C35 C36 118.6(11) . .
N6 C35 C36 117.5(11) . .
C35 C36 C37 122.4(11) . .
C35 C36 C31 119.4(11) . .
C37 C36 C31 118.2(11) . .
C38 C37 C36 116.1(11) . .
C38 C37 H37A 122.0 . .
C36 C37 H37A 122.0 . .
C39 C38 C37 122.6(13) . .
C39 C38 H38A 118.7 . .
C37 C38 H38A 118.7 . .
N5 C39 C38 122.5(12) . .
N5 C39 H39A 118.7 . .
C38 C39 H39A 118.7 . .
N6 C40 C41 121.7(15) . .
N6 C40 H40A 119.2 . .
C41 C40 H40A 119.2 . .
C42 C41 C40 125.6(18) . .
C42 C41 S3 112.8(12) . .
C40 C41 S3 121.5(14) . .
C43 C42 C41 109(2) . .
C43 C42 C45 125(2) . .
C41 C42 C45 125.3(16) . .
C44 C43 C42 114(2) . .
C44 C43 H43A 122.9 . .
C42 C43 H43A 122.9 . .
C43 C44 S3 114.9(16) . .
C43 C44 H44 122.5 . .
S3 C44 H44 122.5 . .
C42 C45 H45A 109.5 . .
C42 C45 H45B 109.5 . .
H45A C45 H45B 109.5 . .
C42 C45 H45C 109.5 . .
H45A C45 H45C 109.5 . .
H45B C45 H45C 109.5 . .
C47 C46 H46A 109.5 . .
C47 C46 H46B 109.5 . .
H46A C46 H46B 109.5 . .
C47 C46 H46C 109.5 . .
H46A C46 H46C 109.5 . .
H46B C46 H46C 109.5 . .
O4 C47 C48 124.5(12) . .
O4 C47 C46 115.3(12) . .
C48 C47 C46 120.2(12) . .
C49 C48 C47 125.0(11) . .
C49 C48 H48A 117.5 . .
C47 C48 H48A 117.5 . .
O5 C49 C48 126.1(11) . .
O5 C49 C50 115.7(12) . .
C48 C49 C50 118.2(12) . .
C49 C50 H50A 109.5 . .
C49 C50 H50B 109.5 . .
H50A C50 H50B 109.5 . .
C49 C50 H50C 109.5 . .
H50A C50 H50C 109.5 . .
H50B C50 H50C 109.5 . .
C52 C51 H51A 109.5 . .
C52 C51 H51B 109.5 . .
H51A C51 H51B 109.5 . .
C52 C51 H51C 109.5 . .
H51A C51 H51C 109.5 . .
H51B C51 H51C 109.5 . .
O6 C52 C53 123.7(17) . .
O6 C52 C51 119.6(16) . .
C53 C52 C51 116.6(16) . .
C52 C53 C54 122.9(17) . .
C52 C53 H53A 118.6 . .
C54 C53 H53A 118.6 . .
O7 C54 C53 124.1(17) . .
O7 C54 C55 118.2(17) . .
C53 C54 C55 117.6(18) . .
C54 C55 H55A 109.5 . .
C54 C55 H55B 109.5 . .
H55A C55 H55B 109.5 . .
C54 C55 H55C 109.5 . .
H55A C55 H55C 109.5 . .
H55B C55 H55C 109.5 . .
N7 C56 C57 178(3) . .
C56 C57 H57A 109.5 . .
C56 C57 H57B 109.5 . .
H57A C57 H57B 109.5 . .
C56 C57 H57C 109.5 . .
H57A C57 H57C 109.5 . .
H57B C57 H57C 109.5 . .

loop_
_geom_bond_atom_site_label_1
_geom_bond_atom_site_label_2
_geom_bond_distance
_geom_bond_site_symmetry_2
Gd1 O4 2.330(8) .
Gd1 O8 2.335(7) .
Gd1 O5 2.357(7) .
Gd1 O2 2.390(8) .
Gd1 O1 2.398(8) .
Gd1 O3 2.418(8) 3_665
Gd1 N1 2.549(9) .
Gd1 N3 2.569(10) .
Gd1 Gd2 3.6102(9) .
Gd1 Gd2 3.8852(9) 3_665
Gd2 O7 2.300(11) .
Gd2 O6 2.353(9) .
Gd2 O8 2.360(7) 3_665
Gd2 O8 2.395(8) .
Gd2 O3 2.408(8) .
Gd2 O1 2.449(7) .
Gd2 O2 2.469(8) .
Gd2 N5 2.579(9) .
Gd2 Gd2 3.8753(13) 3_665
Gd2 Gd1 3.8852(9) 3_665
S2 C29 1.68(3) .
S2 C26 1.697(14) .
S3 C41 1.66(2) .
S3 C44 1.74(3) .
O1 C2 1.344(13) .
O2 C17 1.321(14) .
O3 C32 1.323(13) .
O3 Gd1 2.418(8) 3_665
O4 C47 1.285(15) .
O5 C49 1.254(15) .
O6 C52 1.19(2) .
O7 C54 1.30(2) .
O8 Gd2 2.360(7) 3_665
O8 H8 1.0000 .
N1 C9 1.302(16) .
N1 C1 1.378(15) .
N2 C10 1.27(2) .
N2 C10' 1.32(4) .
N2 C5 1.431(15) .
N3 C24 1.333(16) .
N3 C16 1.375(16) .
N4 C25 1.260(17) .
N4 C20 1.429(16) .
N5 C39 1.346(16) .
N5 C31 1.351(15) .
N6 C40 1.242(19) .
N6 C35 1.389(16) .
C1 C2 1.423(17) .
C1 C6 1.427(15) .
C2 C3 1.383(16) .
C3 C4 1.423(17) .
C3 H3A 0.9500 .
C4 C5 1.347(19) .
C4 H4A 0.9500 .
C5 C6 1.445(18) .
C6 C7 1.392(19) .
C7 C8 1.372(19) .
C7 H7A 0.9500 .
C8 C9 1.409(17) .
C8 H8A 0.9500 .
C9 H9A 0.9500 .
S1 C11 1.699(9) .
S1 C14 1.709(10) .
C10 C11 1.497(10) .
C10 H10A 0.9500 .
C11 C12 1.365(10) .
C12 C13 1.451(10) .
C12 C15 1.543(10) .
C13 C14 1.365(10) .
C15 H15A 0.9800 .
C15 H15B 0.9800 .
C15 H15C 0.9800 .
S1' C14' 1.709(10) .
S1' C11' 1.710(10) .
C10' C11' 1.504(10) .
C10' H10B 0.9500 .
C11' C12' 1.368(10) .
C12' C13' 1.450(10) .
C12' C15' 1.546(10) .
C13' C14' 1.355(10) .
C15' H15D 0.9800 .
C15' H15E 0.9800 .
C15' H15F 0.9800 .
C16 C21 1.414(17) .
C16 C17 1.433(16) .
C17 C18 1.386(18) .
C18 C19 1.391(19) .
C18 H18A 0.9500 .
C19 C20 1.372(18) .
C19 H19A 0.9500 .
C20 C21 1.383(18) .
C21 C22 1.424(18) .
C22 C23 1.36(2) .
C22 H22A 0.9500 .
C23 C24 1.389(19) .
C23 H23A 0.9500 .
C24 H24A 0.9500 .
C25 C26 1.434(19) .
C25 H25A 0.9500 .
C26 C27 1.40(2) .
C27 C28 1.44(3) .
C27 C30 1.49(2) .
C28 C29 1.29(3) .
C28 H28A 0.9500 .
C29 H29 0.9500 .
C30 H30A 0.9800 .
C30 H30B 0.9800 .
C30 H30C 0.9800 .
C31 C36 1.430(15) .
C31 C32 1.437(15) .
C32 C33 1.387(17) .
C33 C34 1.415(16) .
C33 H33A 0.9500 .
C34 C35 1.380(17) .
C34 H34A 0.9500 .
C35 C36 1.422(18) .
C36 C37 1.427(17) .
C37 C38 1.392(18) .
C37 H37A 0.9500 .
C38 C39 1.348(18) .
C38 H38A 0.9500 .
C39 H39A 0.9500 .
C40 C41 1.490(18) .
C40 H40A 0.9500 .
C41 C42 1.46(3) .
C42 C43 1.36(3) .
C42 C45 1.56(3) .
C43 C44 1.29(4) .
C43 H43A 0.9500 .
C44 H44 0.9500 .
C45 H45A 0.9800 .
C45 H45B 0.9800 .
C45 H45C 0.9800 .
C46 C47 1.499(19) .
C46 H46A 0.9800 .
C46 H46B 0.9800 .
C46 H46C 0.9800 .
C47 C48 1.412(18) .
C48 C49 1.388(19) .
C48 H48A 0.9500 .
C49 C50 1.512(16) .
C50 H50A 0.9800 .
C50 H50B 0.9800 .
C50 H50C 0.9800 .
C51 C52 1.53(2) .
C51 H51A 0.9800 .
C51 H51B 0.9800 .
C51 H51C 0.9800 .
C52 C53 1.35(2) .
C53 C54 1.39(2) .
C53 H53A 0.9500 .
C54 C55 1.53(3) .
C55 H55A 0.9800 .
C55 H55B 0.9800 .
C55 H55C 0.9800 .
N7 C56 1.19(3) .
C56 C57 1.36(3) .
C57 H57A 0.9800 .
C57 H57B 0.9800 .
C57 H57C 0.9800 .

loop_
_geom_torsion_atom_site_label_1
_geom_torsion_atom_site_label_2
_geom_torsion_atom_site_label_3
_geom_torsion_atom_site_label_4
_geom_torsion
_geom_torsion_site_symmetry_1
_geom_torsion_site_symmetry_4
O4 Gd1 Gd2 O7 135.6(14) . .
O8 Gd1 Gd2 O7 143.9(5) . .
O5 Gd1 Gd2 O7 93.0(5) . .
O2 Gd1 Gd2 O7 22.8(5) . .
O1 Gd1 Gd2 O7 -90.2(5) . .
O3 Gd1 Gd2 O7 -160.8(5) 3_665 .
N1 Gd1 Gd2 O7 -74.3(5) . .
N3 Gd1 Gd2 O7 9.2(5) . .
Gd2 Gd1 Gd2 O7 179.2(4) 3_665 .
O4 Gd1 Gd2 O6 -139.2(14) . .
O8 Gd1 Gd2 O6 -130.9(4) . .
O5 Gd1 Gd2 O6 178.2(4) . .
O2 Gd1 Gd2 O6 108.0(4) . .
O1 Gd1 Gd2 O6 -5.0(4) . .
O3 Gd1 Gd2 O6 -75.6(3) 3_665 .
N1 Gd1 Gd2 O6 10.9(4) . .
N3 Gd1 Gd2 O6 94.4(4) . .
Gd2 Gd1 Gd2 O6 -95.6(3) 3_665 .
O4 Gd1 Gd2 O8 -65.6(13) . 3_665
O8 Gd1 Gd2 O8 -57.3(4) . 3_665
O5 Gd1 Gd2 O8 -108.2(3) . 3_665
O2 Gd1 Gd2 O8 -178.4(3) . 3_665
O1 Gd1 Gd2 O8 68.6(3) . 3_665
O3 Gd1 Gd2 O8 -2.0(2) 3_665 3_665
N1 Gd1 Gd2 O8 84.5(3) . 3_665
N3 Gd1 Gd2 O8 168.0(3) . 3_665
Gd2 Gd1 Gd2 O8 -21.97(17) 3_665 3_665
O4 Gd1 Gd2 O8 -8.3(14) . .
O5 Gd1 Gd2 O8 -51.0(3) . .
O2 Gd1 Gd2 O8 -121.1(4) . .
O1 Gd1 Gd2 O8 125.9(4) . .
O3 Gd1 Gd2 O8 55.3(3) 3_665 .
N1 Gd1 Gd2 O8 141.7(4) . .
N3 Gd1 Gd2 O8 -134.7(3) . .
Gd2 Gd1 Gd2 O8 35.3(3) 3_665 .
O4 Gd1 Gd2 O3 -8.3(14) . .
O8 Gd1 Gd2 O3 0.0(4) . .
O5 Gd1 Gd2 O3 -51.0(4) . .
O2 Gd1 Gd2 O3 -121.2(4) . .
O1 Gd1 Gd2 O3 125.9(4) . .
O3 Gd1 Gd2 O3 55.2(4) 3_665 .
N1 Gd1 Gd2 O3 141.7(4) . .
N3 Gd1 Gd2 O3 -134.7(4) . .
Gd2 Gd1 Gd2 O3 35.3(3) 3_665 .
O4 Gd1 Gd2 O1 -134.2(14) . .
O8 Gd1 Gd2 O1 -125.9(4) . .
O5 Gd1 Gd2 O1 -176.8(4) . .
O2 Gd1 Gd2 O1 113.0(4) . .
O3 Gd1 Gd2 O1 -70.6(3) 3_665 .
N1 Gd1 Gd2 O1 15.9(4) . .
N3 Gd1 Gd2 O1 99.4(4) . .
Gd2 Gd1 Gd2 O1 -90.6(3) 3_665 .
O4 Gd1 Gd2 O2 112.8(14) . .
O8 Gd1 Gd2 O2 121.1(4) . .
O5 Gd1 Gd2 O2 70.2(3) . .
O1 Gd1 Gd2 O2 -113.0(4) . .
O3 Gd1 Gd2 O2 176.4(3) 3_665 .
N1 Gd1 Gd2 O2 -97.1(4) . .
N3 Gd1 Gd2 O2 -13.5(3) . .
Gd2 Gd1 Gd2 O2 156.5(3) 3_665 .
O4 Gd1 Gd2 N5 48.1(13) . .
O8 Gd1 Gd2 N5 56.4(4) . .
O5 Gd1 Gd2 N5 5.4(3) . .
O2 Gd1 Gd2 N5 -64.8(4) . .
O1 Gd1 Gd2 N5 -177.7(4) . .
O3 Gd1 Gd2 N5 111.7(3) 3_665 .
N1 Gd1 Gd2 N5 -161.9(3) . .
N3 Gd1 Gd2 N5 -78.3(3) . .
Gd2 Gd1 Gd2 N5 91.7(2) 3_665 .
O4 Gd1 Gd2 Gd2 -43.6(13) . 3_665
O8 Gd1 Gd2 Gd2 -35.3(3) . 3_665
O5 Gd1 Gd2 Gd2 -86.3(2) . 3_665
O2 Gd1 Gd2 Gd2 -156.5(3) . 3_665
O1 Gd1 Gd2 Gd2 90.6(3) . 3_665
O3 Gd1 Gd2 Gd2 19.97(18) 3_665 3_665
N1 Gd1 Gd2 Gd2 106.4(3) . 3_665
N3 Gd1 Gd2 Gd2 -170.0(2) . 3_665
O4 Gd1 Gd2 Gd1 -43.6(13) . 3_665
O8 Gd1 Gd2 Gd1 -35.3(3) . 3_665
O5 Gd1 Gd2 Gd1 -86.3(2) . 3_665
O2 Gd1 Gd2 Gd1 -156.5(3) . 3_665
O1 Gd1 Gd2 Gd1 90.6(3) . 3_665
O3 Gd1 Gd2 Gd1 19.97(18) 3_665 3_665
N1 Gd1 Gd2 Gd1 106.4(3) . 3_665
N3 Gd1 Gd2 Gd1 -170.0(2) . 3_665
Gd2 Gd1 Gd2 Gd1 0.0 3_665 3_665
O4 Gd1 O1 C2 -9.9(10) . .
O8 Gd1 O1 C2 -146.5(8) . .
O5 Gd1 O1 C2 -175.2(7) . .
O2 Gd1 O1 C2 137.6(8) . .
O3 Gd1 O1 C2 -73.7(8) 3_665 .
N1 Gd1 O1 C2 16.4(8) . .
N3 Gd1 O1 C2 84.6(8) . .
Gd2 Gd1 O1 C2 179.8(9) . .
Gd2 Gd1 O1 C2 -110.2(8) 3_665 .
O4 Gd1 O1 Gd2 170.4(4) . .
O8 Gd1 O1 Gd2 33.8(3) . .
O5 Gd1 O1 Gd2 5.1(6) . .
O2 Gd1 O1 Gd2 -42.2(3) . .
O3 Gd1 O1 Gd2 106.5(3) 3_665 .
N1 Gd1 O1 Gd2 -163.4(4) . .
N3 Gd1 O1 Gd2 -95.2(3) . .
Gd2 Gd1 O1 Gd2 70.00(19) 3_665 .
O7 Gd2 O1 C2 -68.1(12) . .
O6 Gd2 O1 C2 -3.9(12) . .
O8 Gd2 O1 C2 73.1(12) 3_665 .
O8 Gd2 O1 C2 147.1(12) . .
O3 Gd2 O1 C2 60.9(14) . .
O2 Gd2 O1 C2 -138.4(12) . .
N5 Gd2 O1 C2 -176.3(11) . .
Gd1 Gd2 O1 C2 -179.7(13) . .
Gd2 Gd2 O1 C2 109.7(12) 3_665 .
Gd1 Gd2 O1 C2 71.5(12) 3_665 .
O7 Gd2 O1 Gd1 111.5(3) . .
O6 Gd2 O1 Gd1 175.8(3) . .
O8 Gd2 O1 Gd1 -107.2(3) 3_665 .
O8 Gd2 O1 Gd1 -33.2(2) . .
O3 Gd2 O1 Gd1 -119.4(4) . .
O2 Gd2 O1 Gd1 41.3(3) . .
N5 Gd2 O1 Gd1 3.4(5) . .
Gd2 Gd2 O1 Gd1 -70.6(2) 3_665 .
Gd1 Gd2 O1 Gd1 -108.8(2) 3_665 .
O4 Gd1 O2 C17 30.2(9) . .
O8 Gd1 O2 C17 162.3(8) . .
O5 Gd1 O2 C17 87.3(7) . .
O1 Gd1 O2 C17 -119.6(8) . .
O3 Gd1 O2 C17 -166.5(6) 3_665 .
N1 Gd1 O2 C17 -64.8(8) . .
N3 Gd1 O2 C17 4.4(7) . .
Gd2 Gd1 O2 C17 -161.4(8) . .
Gd2 Gd1 O2 C17 177.4(7) 3_665 .
O4 Gd1 O2 Gd2 -168.4(3) . .
O8 Gd1 O2 Gd2 -36.3(2) . .
O5 Gd1 O2 Gd2 -111.3(3) . .
O1 Gd1 O2 Gd2 41.8(2) . .
O3 Gd1 O2 Gd2 -5.1(5) 3_665 .
N1 Gd1 O2 Gd2 96.6(3) . .
N3 Gd1 O2 Gd2 165.8(3) . .
Gd2 Gd1 O2 Gd2 -21.2(2) 3_665 .
O7 Gd2 O2 C17 -3.8(10) . .
O6 Gd2 O2 C17 54.7(10) . .
O8 Gd2 O2 C17 158.8(8) 3_665 .
O8 Gd2 O2 C17 -167.5(10) . .
O3 Gd2 O2 C17 -82.8(10) . .
O1 Gd2 O2 C17 115.2(10) . .
N5 Gd2 O2 C17 -89.8(9) . .
Gd1 Gd2 O2 C17 156.6(10) . .
Gd2 Gd2 O2 C17 177.8(9) 3_665 .
Gd1 Gd2 O2 C17 -153.9(7) 3_665 .
O7 Gd2 O2 Gd1 -160.5(5) . .
O6 Gd2 O2 Gd1 -102.0(4) . .
O8 Gd2 O2 Gd1 2.1(4) 3_665 .
O8 Gd2 O2 Gd1 35.9(2) . .
O3 Gd2 O2 Gd1 120.5(4) . .
O1 Gd2 O2 Gd1 -41.4(3) . .
N5 Gd2 O2 Gd1 113.5(3) . .
Gd2 Gd2 O2 Gd1 21.1(2) 3_665 .
Gd1 Gd2 O2 Gd1 49.4(5) 3_665 .
O7 Gd2 O3 C32 -65.9(9) . .
O6 Gd2 O3 C32 -135.7(9) . .
O8 Gd2 O3 C32 147.2(9) 3_665 .
O8 Gd2 O3 C32 83.8(8) . .
O1 Gd2 O3 C32 159.8(7) . .
O2 Gd2 O3 C32 10.8(11) . .
N5 Gd2 O3 C32 18.3(8) . .
Gd1 Gd2 O3 C32 83.8(9) . .
Gd2 Gd2 O3 C32 114.7(8) 3_665 .
Gd1 Gd2 O3 C32 143.1(10) 3_665 .
O7 Gd2 O3 Gd1 151.1(4) . 3_665
O6 Gd2 O3 Gd1 81.3(4) . 3_665
O8 Gd2 O3 Gd1 4.1(3) 3_665 3_665
O8 Gd2 O3 Gd1 -59.2(3) . 3_665
O1 Gd2 O3 Gd1 16.7(6) . 3_665
O2 Gd2 O3 Gd1 -132.3(4) . 3_665
N5 Gd2 O3 Gd1 -124.7(4) . 3_665
Gd1 Gd2 O3 Gd1 -59.2(4) . 3_665
Gd2 Gd2 O3 Gd1 -28.4(2) 3_665 3_665
O8 Gd1 O4 C47 -44.2(12) . .
O5 Gd1 O4 C47 6.9(11) . .
O2 Gd1 O4 C47 67.1(12) . .
O1 Gd1 O4 C47 -163.8(10) . .
O3 Gd1 O4 C47 -101.2(11) 3_665 .
N1 Gd1 O4 C47 172.0(12) . .
N3 Gd1 O4 C47 91.1(11) . .
Gd2 Gd1 O4 C47 -37(2) . .
Gd2 Gd1 O4 C47 -78.1(11) 3_665 .
O4 Gd1 O5 C49 -9.4(10) . .
O8 Gd1 O5 C49 133.0(11) . .
O2 Gd1 O5 C49 -155.1(11) . .
O1 Gd1 O5 C49 161.4(10) . .
O3 Gd1 O5 C49 69.1(11) 3_665 .
N1 Gd1 O5 C49 -40.5(14) . .
N3 Gd1 O5 C49 -88.9(11) . .
Gd2 Gd1 O5 C49 164.9(10) . .
Gd2 Gd1 O5 C49 103.0(11) 3_665 .
O7 Gd2 O6 C52 8.7(19) . .
O8 Gd2 O6 C52 172.2(19) 3_665 .
O8 Gd2 O6 C52 -155.4(18) . .
O3 Gd2 O6 C52 100.9(19) . .
O1 Gd2 O6 C52 -109.3(19) . .
O2 Gd2 O6 C52 -55.5(19) . .
N5 Gd2 O6 C52 63(2) . .
Gd1 Gd2 O6 C52 -106.0(18) . .
Gd2 Gd2 O6 C52 -174.9(18) 3_665 .
Gd1 Gd2 O6 C52 137.6(19) 3_665 .
O6 Gd2 O7 C54 -22.2(16) . .
O8 Gd2 O7 C54 -49(2) 3_665 .
O8 Gd2 O7 C54 139.1(15) . .
O3 Gd2 O7 C54 -104.9(17) . .
O1 Gd2 O7 C54 49.7(18) . .
O2 Gd2 O7 C54 110.4(18) . .
N5 Gd2 O7 C54 -170.3(18) . .
Gd1 Gd2 O7 C54 95.5(17) . .
Gd2 Gd2 O7 C54 -96(6) 3_665 .
Gd1 Gd2 O7 C54 -85.3(18) 3_665 .
O4 Gd1 O8 Gd2 -66.4(4) . 3_665
O5 Gd1 O8 Gd2 -117.7(4) . 3_665
O2 Gd1 O8 Gd2 153.1(4) . 3_665
O1 Gd1 O8 Gd2 80.2(3) . 3_665
O3 Gd1 O8 Gd2 -4.3(3) 3_665 3_665
N1 Gd1 O8 Gd2 57.7(5) . 3_665
N3 Gd1 O8 Gd2 -179.6(3) . 3_665
Gd2 Gd1 O8 Gd2 115.1(4) . 3_665
O4 Gd1 O8 Gd2 178.4(2) . .
O5 Gd1 O8 Gd2 127.2(3) . .
O2 Gd1 O8 Gd2 38.0(3) . .
O1 Gd1 O8 Gd2 -34.9(3) . .
O3 Gd1 O8 Gd2 -119.5(3) 3_665 .
N1 Gd1 O8 Gd2 -57.4(5) . .
N3 Gd1 O8 Gd2 65.2(4) . .
Gd2 Gd1 O8 Gd2 -115.1(4) 3_665 .
O7 Gd2 O8 Gd1 -68.0(8) . .
O6 Gd2 O8 Gd1 83.7(5) . .
O8 Gd2 O8 Gd1 117.1(4) 3_665 .
O3 Gd2 O8 Gd1 180.0(2) . .
O1 Gd2 O8 Gd1 34.5(2) . .
O2 Gd2 O8 Gd1 -37.2(2) . .
N5 Gd2 O8 Gd1 -120.8(3) . .
Gd2 Gd2 O8 Gd1 117.1(4) 3_665 .
Gd1 Gd2 O8 Gd1 149.1(2) 3_665 .
O7 Gd2 O8 Gd2 175.0(8) . 3_665
O6 Gd2 O8 Gd2 -33.4(5) . 3_665
O8 Gd2 O8 Gd2 0.0 3_665 3_665
O3 Gd2 O8 Gd2 62.9(3) . 3_665
O1 Gd2 O8 Gd2 -82.5(3) . 3_665
O2 Gd2 O8 Gd2 -154.3(3) . 3_665
N5 Gd2 O8 Gd2 122.1(3) . 3_665
Gd1 Gd2 O8 Gd2 -117.1(4) . 3_665
Gd1 Gd2 O8 Gd2 32.0(2) 3_665 3_665
O4 Gd1 N1 C9 -17.8(11) . .
O8 Gd1 N1 C9 -158.5(10) . .
O5 Gd1 N1 C9 12.5(15) . .
O2 Gd1 N1 C9 121.4(11) . .
O1 Gd1 N1 C9 177.9(12) . .
O3 Gd1 N1 C9 -101.9(11) 3_665 .
N3 Gd1 N1 C9 61.3(11) . .
Gd2 Gd1 N1 C9 166.3(10) . .
Gd2 Gd1 N1 C9 -127.6(10) 3_665 .
O4 Gd1 N1 C1 151.2(9) . .
O8 Gd1 N1 C1 10.5(11) . .
O5 Gd1 N1 C1 -178.5(7) . .
O2 Gd1 N1 C1 -69.6(9) . .
O1 Gd1 N1 C1 -13.1(8) . .
O3 Gd1 N1 C1 67.1(9) 3_665 .
N3 Gd1 N1 C1 -129.7(9) . .
Gd2 Gd1 N1 C1 -24.7(9) . .
Gd2 Gd1 N1 C1 41.4(9) 3_665 .
O4 Gd1 N3 C24 15.3(9) . .
O8 Gd1 N3 C24 150.1(9) . .
O5 Gd1 N3 C24 91.0(9) . .
O2 Gd1 N3 C24 178.5(10) . .
O1 Gd1 N3 C24 -126.7(9) . .
O3 Gd1 N3 C24 -18.3(14) 3_665 .
N1 Gd1 N3 C24 -67.0(9) . .
Gd2 Gd1 N3 C24 -171.4(9) . .
Gd2 Gd1 N3 C24 149.2(8) 3_665 .
O4 Gd1 N3 C16 -168.4(7) . .
O8 Gd1 N3 C16 -33.6(8) . .
O5 Gd1 N3 C16 -92.7(7) . .
O2 Gd1 N3 C16 -5.2(6) . .
O1 Gd1 N3 C16 49.6(7) . .
O3 Gd1 N3 C16 158.0(7) 3_665 .
N1 Gd1 N3 C16 109.3(7) . .
Gd2 Gd1 N3 C16 4.9(7) . .
Gd2 Gd1 N3 C16 -34.5(14) 3_665 .
O7 Gd2 N5 C39 -99.2(11) . .
O6 Gd2 N5 C39 -149.2(10) . .
O8 Gd2 N5 C39 115.6(11) 3_665 .
O8 Gd2 N5 C39 54.9(11) . .
O3 Gd2 N5 C39 168.6(12) . .
O1 Gd2 N5 C39 19.2(13) . .
O2 Gd2 N5 C39 -15.9(11) . .
Gd1 Gd2 N5 C39 21.5(11) . .
Gd2 Gd2 N5 C39 84.2(11) 3_665 .
Gd1 Gd2 N5 C39 139.3(11) 3_665 .
O7 Gd2 N5 C31 80.5(9) . .
O6 Gd2 N5 C31 30.6(11) . .
O8 Gd2 N5 C31 -64.7(9) 3_665 .
O8 Gd2 N5 C31 -125.4(9) . .
O3 Gd2 N5 C31 -11.7(8) . .
O1 Gd2 N5 C31 -161.0(8) . .
O2 Gd2 N5 C31 163.8(9) . .
Gd1 Gd2 N5 C31 -158.8(8) . .
Gd2 Gd2 N5 C31 -96.1(8) 3_665 .
Gd1 Gd2 N5 C31 -40.9(8) 3_665 .
C9 N1 C1 C2 179.7(12) . .
Gd1 N1 C1 C2 9.8(14) . .
C9 N1 C1 C6 0.4(19) . .
Gd1 N1 C1 C6 -169.5(10) . .
Gd1 O1 C2 C3 163.5(10) . .
Gd2 O1 C2 C3 -17(2) . .
Gd1 O1 C2 C1 -18.2(14) . .
Gd2 O1 C2 C1 161.5(9) . .
N1 C1 C2 O1 4.4(17) . .
C6 C1 C2 O1 -176.2(11) . .
N1 C1 C2 C3 -177.2(12) . .
C6 C1 C2 C3 2.1(19) . .
O1 C2 C3 C4 179.4(12) . .
C1 C2 C3 C4 1(2) . .
C2 C3 C4 C5 -3(2) . .
C3 C4 C5 N2 -179.4(14) . .
C3 C4 C5 C6 1(2) . .
C10 N2 C5 C4 22(3) . .
C10' N2 C5 C4 -46(3) . .
C10 N2 C5 C6 -158.5(17) . .
C10' N2 C5 C6 133(2) . .
N1 C1 C6 C7 -1(2) . .
C2 C1 C6 C7 -179.9(12) . .
N1 C1 C6 C5 175.5(12) . .
C2 C1 C6 C5 -3.8(19) . .
C4 C5 C6 C7 178.1(14) . .
N2 C5 C6 C7 -2(2) . .
C4 C5 C6 C1 2(2) . .
N2 C5 C6 C1 -177.4(12) . .
C1 C6 C7 C8 -1(2) . .
C5 C6 C7 C8 -176.7(14) . .
C6 C7 C8 C9 2(2) . .
C1 N1 C9 C8 1(2) . .
Gd1 N1 C9 C8 169.8(11) . .
C7 C8 C9 N1 -3(2) . .
C10' N2 C10 C11 -68(2) . .
C5 N2 C10 C11 -175.9(18) . .
N2 C10 C11 C12 175(2) . .
N2 C10 C11 S1 2(3) . .
C14 S1 C11 C12 3(3) . .
C14 S1 C11 C10 176(2) . .
C10 C11 C12 C13 -173(2) . .
S1 C11 C12 C13 0(3) . .
C10 C11 C12 C15 13(4) . .
S1 C11 C12 C15 -174(2) . .
C11 C12 C13 C14 -4(4) . .
C15 C12 C13 C14 171(3) . .
C12 C13 C14 S1 5(4) . .
C11 S1 C14 C13 -4(3) . .
C10 N2 C10' C11' 63(3) . .
C5 N2 C10' C11' 172(3) . .
N2 C10' C11' C12' -174(3) . .
N2 C10' C11' S1' 5(5) . .
C14' S1' C11' C12' -5(4) . .
C14' S1' C11' C10' 176(3) . .
C10' C11' C12' C13' -171(3) . .
S1' C11' C12' C13' 10(5) . .
C10' C11' C12' C15' -10(6) . .
S1' C11' C12' C15' 172(3) . .
C11' C12' C13' C14' -11(5) . .
C15' C12' C13' C14' -176(4) . .
C12' C13' C14' S1' 9(6) . .
C11' S1' C14' C13' -3(4) . .
C24 N3 C16 C21 1.7(14) . .
Gd1 N3 C16 C21 -175.0(7) . .
C24 N3 C16 C17 -177.5(9) . .
Gd1 N3 C16 C17 5.8(10) . .
Gd1 O2 C17 C18 177.9(8) . .
Gd2 O2 C17 C18 25.9(15) . .
Gd1 O2 C17 C16 -3.2(12) . .
Gd2 O2 C17 C16 -155.2(7) . .
N3 C16 C17 O2 -2.1(13) . .
C21 C16 C17 O2 178.6(9) . .
N3 C16 C17 C18 176.8(10) . .
C21 C16 C17 C18 -2.4(14) . .
O2 C17 C18 C19 -178.4(11) . .
C16 C17 C18 C19 2.7(17) . .
C17 C18 C19 C20 -2(2) . .
C18 C19 C20 C21 0.9(19) . .
C18 C19 C20 N4 179.4(12) . .
C25 N4 C20 C19 31.1(18) . .
C25 N4 C20 C21 -150.3(12) . .
C19 C20 C21 C16 -0.5(16) . .
N4 C20 C21 C16 -179.2(9) . .
C19 C20 C21 C22 -178.1(11) . .
N4 C20 C21 C22 3.2(16) . .
N3 C16 C21 C20 -177.8(9) . .
C17 C16 C21 C20 1.4(14) . .
N3 C16 C21 C22 0.0(14) . .
C17 C16 C21 C22 179.1(9) . .
C20 C21 C22 C23 177.5(11) . .
C16 C21 C22 C23 -0.2(16) . .
C21 C22 C23 C24 -1.3(19) . .
C16 N3 C24 C23 -3.3(17) . .
Gd1 N3 C24 C23 173.0(9) . .
C22 C23 C24 N3 3(2) . .
C20 N4 C25 C26 -179.4(12) . .
N4 C25 C26 C27 -169.6(16) . .
N4 C25 C26 S2 8(2) . .
C29 S2 C26 C27 5(2) . .
C29 S2 C26 C25 -173(2) . .
C25 C26 C27 C28 175.1(18) . .
S2 C26 C27 C28 -3(2) . .
C25 C26 C27 C30 -7(3) . .
S2 C26 C27 C30 174.9(16) . .
C26 C27 C28 C29 -2(4) . .
C30 C27 C28 C29 -179(3) . .
C27 C28 C29 S2 5(5) . .
C26 S2 C29 C28 -6(4) . .
C39 N5 C31 C36 5.7(19) . .
Gd2 N5 C31 C36 -174.1(9) . .
C39 N5 C31 C32 -174.9(12) . .
Gd2 N5 C31 C32 5.3(14) . .
Gd2 O3 C32 C33 159.6(9) . .
Gd1 O3 C32 C33 -62.5(14) 3_665 .
Gd2 O3 C32 C31 -23.6(14) . .
Gd1 O3 C32 C31 114.3(10) 3_665 .
N5 C31 C32 O3 11.1(17) . .
C36 C31 C32 O3 -169.4(11) . .
N5 C31 C32 C33 -171.9(11) . .
C36 C31 C32 C33 7.5(18) . .
O3 C32 C33 C34 173.4(12) . .
C31 C32 C33 C34 -3.4(18) . .
C32 C33 C34 C35 -4(2) . .
C33 C34 C35 N6 -176.9(13) . .
C33 C34 C35 C36 7(2) . .
C40 N6 C35 C34 36(2) . .
C40 N6 C35 C36 -147.6(14) . .
C34 C35 C36 C37 177.9(13) . .
N6 C35 C36 C37 1(2) . .
C34 C35 C36 C31 -2(2) . .
N6 C35 C36 C31 -179.0(12) . .
N5 C31 C36 C35 174.6(12) . .
C32 C31 C36 C35 -4.8(19) . .
N5 C31 C36 C37 -5.6(19) . .
C32 C31 C36 C37 175.0(12) . .
C35 C36 C37 C38 -176.5(14) . .
C31 C36 C37 C38 4(2) . .
C36 C37 C38 C39 -2(2) . .
C31 N5 C39 C38 -4(2) . .
Gd2 N5 C39 C38 175.6(11) . .
C37 C38 C39 N5 3(2) . .
C35 N6 C40 C41 -178.2(14) . .
N6 C40 C41 C42 -174.4(16) . .
N6 C40 C41 S3 1(2) . .
C44 S3 C41 C42 0.6(15) . .
C44 S3 C41 C40 -175.7(16) . .
C40 C41 C42 C43 177.7(19) . .
S3 C41 C42 C43 2(2) . .
C40 C41 C42 C45 2(3) . .
S3 C41 C42 C45 -174.2(18) . .
C41 C42 C43 C44 -4(3) . .
C45 C42 C43 C44 172(3) . .
C42 C43 C44 S3 5(4) . .
C41 S3 C44 C43 -3(2) . .
Gd1 O4 C47 C48 -2(2) . .
Gd1 O4 C47 C46 178.7(9) . .
O4 C47 C48 C49 -5(2) . .
C46 C47 C48 C49 173.9(13) . .
Gd1 O5 C49 C48 7.3(19) . .
Gd1 O5 C49 C50 -175.2(8) . .
C47 C48 C49 O5 2(2) . .
C47 C48 C49 C50 -175.0(12) . .
Gd2 O6 C52 C53 3(3) . .
Gd2 O6 C52 C51 179.1(12) . .
O6 C52 C53 C54 -9(3) . .
C51 C52 C53 C54 174.8(19) . .
Gd2 O7 C54 C53 26(3) . .
Gd2 O7 C54 C55 -156.9(15) . .
C52 C53 C54 O7 -5(3) . .
C52 C53 C54 C55 178(2) . .
